data_7104616
loop_
_publ_author_name
'Uhl, Werner'
'Halvagar, Mohammad Reza'
'Layh, Marcus'

_publ_section_title
;
 A heterocyclic organogallium peroxide with two dialkylgallium groups
 bridged by a peroxide dianion.
;
_journal_issue 28
_journal_name_full 'Chemical communications (Cambridge, England)'
_journal_page_first 4269
_journal_page_last 4271
_journal_paper_doi 10.1039/b906392g
_journal_volume 34
_journal_year 2009
_chemical_formula_sum 'C80 H200 Ga4 Li4 N8 O12 Si16'
_chemical_formula_weight 2222.56
_chemical_name_systematic
;
?
;
_space_group_IT_number 86
_symmetry_cell_setting tetragonal
_symmetry_space_group_name_Hall '-P 4bc'
_symmetry_space_group_name_H-M 'P 42/n :2'
_atom_sites_solution_hydrogens geom
_atom_sites_solution_primary direct
_atom_sites_solution_secondary difmap
_audit_creation_method SHELXL-97
_cell_angle_alpha 90.00
_cell_angle_beta 90.00
_cell_angle_gamma 90.00
_cell_formula_units_Z 2
_cell_length_a 20.0565(3)
_cell_length_b 20.0565(3)
_cell_length_c 15.0869(5)
_cell_measurement_reflns_used 1004
_cell_measurement_temperature 153(2)
_cell_measurement_theta_max 71.529
_cell_measurement_theta_min 3.116
_cell_volume 6068.9(2)
_computing_cell_refinement 'Bruker SAINT'
_computing_data_collection 'Bruker SMART'
_computing_data_reduction 'Bruker SHELXTL'
_computing_molecular_graphics 'Bruker SHELXTL'
_computing_publication_material 'Bruker SHELXTL'
_computing_structure_refinement 'SHELXL-97 (Sheldrick, 1997)'
_computing_structure_solution 'SHELXS-97 (Sheldrick, 1990)'
_diffrn_ambient_temperature 153(2)
_diffrn_measured_fraction_theta_full 0.987
_diffrn_measured_fraction_theta_max 0.987
_diffrn_measurement_device_type 'CCD area detector'
_diffrn_measurement_method 'omega scans'
_diffrn_radiation_monochromator graphite
_diffrn_radiation_source 'rotating anode'
_diffrn_radiation_type CuK\a
_diffrn_radiation_wavelength 1.54184
_diffrn_reflns_av_R_equivalents 0.0630
_diffrn_reflns_av_sigmaI/netI 0.0456
_diffrn_reflns_limit_h_max 21
_diffrn_reflns_limit_h_min -24
_diffrn_reflns_limit_k_max 24
_diffrn_reflns_limit_k_min -24
_diffrn_reflns_limit_l_max 18
_diffrn_reflns_limit_l_min -16
_diffrn_reflns_number 35368
_diffrn_reflns_theta_full 72.50
_diffrn_reflns_theta_max 72.50
_diffrn_reflns_theta_min 3.12
_exptl_absorpt_coefficient_mu 2.922
_exptl_absorpt_correction_T_max 1
_exptl_absorpt_correction_T_min 0.4461
_exptl_absorpt_correction_type empirical
_exptl_absorpt_process_details SADABS
_exptl_crystal_colour colourless
_exptl_crystal_density_diffrn 1.216
_exptl_crystal_density_method 'not measured'
_exptl_crystal_description rod
_exptl_crystal_F_000 2384
_exptl_crystal_size_max 0.42
_exptl_crystal_size_mid 0.15
_exptl_crystal_size_min 0.13
_refine_diff_density_max 0.993
_refine_diff_density_min -0.349
_refine_diff_density_rms 0.098
_refine_ls_extinction_method none
_refine_ls_goodness_of_fit_ref 1.062
_refine_ls_hydrogen_treatment constr
_refine_ls_matrix_type full
_refine_ls_number_parameters 292
_refine_ls_number_reflns 5941
_refine_ls_number_restraints 0
_refine_ls_restrained_S_all 1.062
_refine_ls_R_factor_all 0.0518
_refine_ls_R_factor_gt 0.0463
_refine_ls_shift/su_max 0.007
_refine_ls_shift/su_mean 0.000
_refine_ls_structure_factor_coef Fsqd
_refine_ls_weighting_details 'calc w=1/[\s^2^(Fo^2^)+(0.0871P)^2^+1.4576P] where P=(Fo^2^+2Fc^2^)/3'
_refine_ls_weighting_scheme calc
_refine_ls_wR_factor_gt 0.1261
_refine_ls_wR_factor_ref 0.1334
_reflns_number_gt 5153
_reflns_number_total 5941
_reflns_threshold_expression >2sigma(I)
_cod_data_source_file b906392g.txt
_cod_data_source_block sad2
_cod_original_sg_symbol_H-M P42/n
_cod_database_code 7104616

loop_
_symmetry_equiv_pos_as_xyz
'x, y, z'
'-x+1/2, -y+1/2, z'
'-y, x+1/2, z+1/2'
'y+1/2, -x, z+1/2'
'-x, -y, -z'
'x-1/2, y-1/2, -z'
'y, -x-1/2, -z-1/2'
'-y-1/2, x, -z-1/2'

loop_
_atom_site_label
_atom_site_type_symbol
_atom_site_fract_x
_atom_site_fract_y
_atom_site_fract_z
_atom_site_U_iso_or_equiv
_atom_site_adp_type
_atom_site_occupancy
_atom_site_symmetry_multiplicity
_atom_site_calc_flag
_atom_site_refinement_flags
_atom_site_disorder_assembly
_atom_site_disorder_group
Ga1 Ga 0.273007(14) 0.021530(13) 0.937204(18) 0.02281(12) Uani 1 1 d . . .
C1 C 0.25765(12) -0.05155(11) 0.85109(15) 0.0287(5) Uani 1 1 d . . .
H1 H 0.2530 -0.0285 0.7956 0.034 Uiso 1 1 calc R . .
Si11 Si 0.33288(4) -0.10478(3) 0.83360(5) 0.03564(18) Uani 1 1 d . . .
C111 C 0.33017(17) -0.15027(15) 0.72418(19) 0.0487(7) Uani 1 1 d . . .
H11A H 0.2936 -0.1812 0.7242 0.058 Uiso 1 1 calc R . .
H11B H 0.3712 -0.1741 0.7156 0.058 Uiso 1 1 calc R . .
H11C H 0.3243 -0.1187 0.6770 0.058 Uiso 1 1 calc R . .
C112 C 0.40898(14) -0.05042(15) 0.82994(19) 0.0431(6) Uani 1 1 d . . .
H11D H 0.4060 -0.0206 0.7803 0.052 Uiso 1 1 calc R . .
H11E H 0.4480 -0.0778 0.8239 0.052 Uiso 1 1 calc R . .
H11F H 0.4119 -0.0251 0.8838 0.052 Uiso 1 1 calc R . .
C113 C 0.34175(18) -0.16808(14) 0.9241(2) 0.0503(8) Uani 1 1 d . . .
H11G H 0.3362 -0.1467 0.9806 0.060 Uiso 1 1 calc R . .
H11H H 0.3852 -0.1880 0.9211 0.060 Uiso 1 1 calc R . .
H11I H 0.3084 -0.2020 0.9171 0.060 Uiso 1 1 calc R . .
Si12 Si 0.17497(4) -0.09335(3) 0.86552(5) 0.03667(19) Uani 1 1 d . . .
C121 C 0.16196(18) -0.16327(14) 0.7855(2) 0.0554(8) Uani 1 1 d . . .
H12A H 0.1916 -0.1993 0.7998 0.066 Uiso 1 1 calc R . .
H12B H 0.1709 -0.1479 0.7264 0.066 Uiso 1 1 calc R . .
H12C H 0.1167 -0.1785 0.7892 0.066 Uiso 1 1 calc R . .
C122 C 0.16489(17) -0.12952(15) 0.9780(2) 0.0504(7) Uani 1 1 d . . .
H12D H 0.1997 -0.1614 0.9885 0.060 Uiso 1 1 calc R . .
H12E H 0.1223 -0.1512 0.9821 0.060 Uiso 1 1 calc R . .
H12F H 0.1674 -0.0946 1.0214 0.060 Uiso 1 1 calc R . .
C123 C 0.10780(15) -0.03032(15) 0.8451(2) 0.0471(7) Uani 1 1 d . . .
H12G H 0.0652 -0.0494 0.8594 0.057 Uiso 1 1 calc R . .
H12H H 0.1083 -0.0174 0.7838 0.057 Uiso 1 1 calc R . .
H12I H 0.1154 0.0082 0.8815 0.057 Uiso 1 1 calc R . .
C2 C 0.28582(12) 0.00953(11) 1.06710(14) 0.0258(5) Uani 1 1 d . . .
H2 H 0.2751 -0.0363 1.0785 0.031 Uiso 1 1 calc R . .
Si21 Si 0.22141(3) 0.05898(3) 1.12908(4) 0.02942(17) Uani 1 1 d . . .
C211 C 0.21102(15) 0.02837(16) 1.24524(18) 0.0453(7) Uani 1 1 d . . .
H21A H 0.2515 0.0357 1.2777 0.054 Uiso 1 1 calc R . .
H21B H 0.2010 -0.0184 1.2445 0.054 Uiso 1 1 calc R . .
H21C H 0.1752 0.0521 1.2732 0.054 Uiso 1 1 calc R . .
C212 C 0.13714(13) 0.05066(15) 1.07598(18) 0.0383(6) Uani 1 1 d . . .
H21D H 0.1047 0.0744 1.1106 0.046 Uiso 1 1 calc R . .
H21E H 0.1250 0.0044 1.0730 0.046 Uiso 1 1 calc R . .
H21F H 0.1386 0.0689 1.0172 0.046 Uiso 1 1 calc R . .
C213 C 0.24384(15) 0.14961(13) 1.13235(19) 0.0402(6) Uani 1 1 d . . .
H21G H 0.2833 0.1556 1.1674 0.048 Uiso 1 1 calc R . .
H21H H 0.2078 0.1744 1.1581 0.048 Uiso 1 1 calc R . .
H21I H 0.2519 0.1653 1.0732 0.048 Uiso 1 1 calc R . .
Si22 Si 0.37346(3) 0.02028(3) 1.10706(4) 0.02849(17) Uani 1 1 d . . .
C221 C 0.41467(14) 0.09222(14) 1.04948(19) 0.0407(6) Uani 1 1 d . . .
H22A H 0.4180 0.0829 0.9872 0.049 Uiso 1 1 calc R . .
H22B H 0.4585 0.0988 1.0735 0.049 Uiso 1 1 calc R . .
H22C H 0.3886 0.1318 1.0582 0.049 Uiso 1 1 calc R . .
C222 C 0.42440(14) -0.05623(14) 1.08837(19) 0.0401(6) Uani 1 1 d . . .
H22D H 0.4046 -0.0931 1.1193 0.048 Uiso 1 1 calc R . .
H22E H 0.4688 -0.0491 1.1101 0.048 Uiso 1 1 calc R . .
H22F H 0.4260 -0.0659 1.0261 0.048 Uiso 1 1 calc R . .
C223 C 0.38059(14) 0.03702(14) 1.22913(17) 0.0380(6) Uani 1 1 d . . .
H22G H 0.3588 0.0783 1.2430 0.046 Uiso 1 1 calc R . .
H22H H 0.4268 0.0399 1.2453 0.046 Uiso 1 1 calc R . .
H22I H 0.3599 0.0014 1.2615 0.046 Uiso 1 1 calc R . .
O1 O 0.30857(8) 0.09958(8) 0.88288(11) 0.0285(3) Uani 1 1 d . . .
O2 O 0.23113(8) 0.10271(8) 0.89977(11) 0.0289(4) Uani 1 1 d . . .
O3 O 0.25735(7) 0.17924(7) 0.68550(9) 0.0216(3) Uani 1 1 d . . .
N1 N 0.26664(9) 0.12136(9) 0.63588(12) 0.0217(4) Uani 1 1 d . . .
C3 C 0.33240(11) 0.09027(11) 0.65956(15) 0.0254(5) Uani 1 1 d . . .
H3A H 0.3330 0.0785 0.7212 0.030 Uiso 1 1 calc R . .
H3B H 0.3680 0.1213 0.6487 0.030 Uiso 1 1 calc R . .
C4 C 0.34179(13) 0.02695(12) 0.60165(17) 0.0334(5) Uani 1 1 d . . .
H4A H 0.3808 0.0321 0.5655 0.040 Uiso 1 1 calc R . .
H4B H 0.3485 -0.0110 0.6395 0.040 Uiso 1 1 calc R . .
C5 C 0.21158(11) 0.07281(11) 0.65556(16) 0.0255(5) Uani 1 1 d . . .
H5A H 0.1692 0.0919 0.6402 0.031 Uiso 1 1 calc R . .
H5B H 0.2112 0.0622 0.7176 0.031 Uiso 1 1 calc R . .
C6 C 0.22413(13) 0.00865(12) 0.59986(16) 0.0315(5) Uani 1 1 d . . .
H6A H 0.2293 -0.0287 0.6390 0.038 Uiso 1 1 calc R . .
H6B H 0.1861 0.0003 0.5627 0.038 Uiso 1 1 calc R . .
C7 C 0.26566(12) 0.13807(12) 0.53897(14) 0.0274(5) Uani 1 1 d . . .
H7A H 0.3008 0.1689 0.5254 0.033 Uiso 1 1 calc R . .
H7B H 0.2239 0.1584 0.5235 0.033 Uiso 1 1 calc R . .
C8 C 0.27528(13) 0.07262(12) 0.48583(15) 0.0315(5) Uani 1 1 d . . .
H8A H 0.2372 0.0655 0.4485 0.038 Uiso 1 1 calc R . .
H8B H 0.3138 0.0768 0.4484 0.038 Uiso 1 1 calc R . .
N2 N 0.28379(11) 0.01489(10) 0.54448(15) 0.0311(5) Uani 1 1 d . . .
Li1 Li 0.25974(18) 0.17641(18) 0.8203(2) 0.0242(7) Uani 1 1 d . . .

loop_
_atom_site_aniso_label
_atom_site_aniso_U_11
_atom_site_aniso_U_22
_atom_site_aniso_U_33
_atom_site_aniso_U_23
_atom_site_aniso_U_13
_atom_site_aniso_U_12
Ga1 0.02698(17) 0.01885(16) 0.02260(19) 0.00068(9) -0.00052(9) 0.00051(10)
C1 0.0387(13) 0.0213(10) 0.0260(11) -0.0013(8) -0.0046(9) 0.0006(9)
Si11 0.0479(4) 0.0267(3) 0.0323(4) -0.0035(3) -0.0030(3) 0.0086(3)
C111 0.068(2) 0.0370(14) 0.0412(16) -0.0107(12) 0.0018(14) 0.0114(14)
C112 0.0405(15) 0.0472(16) 0.0416(15) -0.0014(12) -0.0002(11) 0.0099(13)
C113 0.073(2) 0.0308(14) 0.0474(17) 0.0037(12) -0.0112(14) 0.0102(14)
Si12 0.0440(4) 0.0246(3) 0.0414(4) -0.0032(3) -0.0067(3) -0.0055(3)
C121 0.069(2) 0.0309(14) 0.067(2) -0.0128(13) -0.0207(17) -0.0066(14)
C122 0.0598(19) 0.0393(15) 0.0522(19) 0.0059(13) 0.0020(14) -0.0135(14)
C123 0.0406(15) 0.0389(15) 0.0618(19) -0.0080(13) -0.0120(13) -0.0044(12)
C2 0.0324(12) 0.0233(11) 0.0216(12) 0.0041(8) -0.0008(8) -0.0003(9)
Si21 0.0333(3) 0.0302(3) 0.0247(3) 0.0008(2) 0.0023(2) 0.0017(3)
C211 0.0493(16) 0.0564(18) 0.0302(14) 0.0088(12) 0.0080(11) 0.0044(14)
C212 0.0313(13) 0.0448(15) 0.0386(14) -0.0031(11) 0.0029(10) 0.0038(11)
C213 0.0467(15) 0.0324(13) 0.0415(15) -0.0048(10) -0.0049(11) 0.0050(12)
Si22 0.0309(3) 0.0275(3) 0.0270(3) 0.0034(2) -0.0037(2) 0.0004(3)
C221 0.0338(14) 0.0419(15) 0.0465(16) 0.0123(12) -0.0082(11) -0.0078(12)
C222 0.0390(14) 0.0431(15) 0.0384(14) 0.0012(11) -0.0047(11) 0.0112(12)
C223 0.0414(14) 0.0410(14) 0.0317(13) -0.0009(10) -0.0102(10) 0.0020(12)
O1 0.0252(8) 0.0248(8) 0.0356(9) 0.0062(6) 0.0011(6) -0.0020(6)
O2 0.0278(8) 0.0251(8) 0.0338(9) 0.0055(6) 0.0037(6) 0.0060(6)
O3 0.0232(7) 0.0182(7) 0.0234(7) -0.0042(5) -0.0007(6) 0.0011(6)
N1 0.0224(9) 0.0195(8) 0.0231(9) -0.0016(6) -0.0012(7) -0.0004(7)
C3 0.0236(11) 0.0254(11) 0.0271(11) -0.0021(8) -0.0027(8) 0.0020(9)
C4 0.0326(13) 0.0282(12) 0.0394(14) -0.0070(10) -0.0037(10) 0.0056(10)
C5 0.0235(10) 0.0221(10) 0.0307(12) 0.0007(8) 0.0014(8) -0.0045(9)
C6 0.0359(13) 0.0234(11) 0.0352(14) -0.0031(9) 0.0002(10) -0.0057(10)
C7 0.0327(12) 0.0277(11) 0.0217(11) 0.0006(8) -0.0012(9) -0.0009(9)
C8 0.0342(13) 0.0355(13) 0.0248(11) -0.0065(9) 0.0005(9) 0.0000(10)
N2 0.0329(11) 0.0262(10) 0.0342(11) -0.0082(8) -0.0015(8) 0.0007(8)
Li1 0.0250(18) 0.0202(17) 0.0274(19) 0.0014(14) -0.0018(14) -0.0005(14)

loop_
_atom_type_symbol
_atom_type_description
_atom_type_scat_dispersion_real
_atom_type_scat_dispersion_imag
_atom_type_scat_source
C C 0.0181 0.0091 'International Tables Vol C Tables 4.2.6.8 and 6.1.1.4'
H H 0.0000 0.0000 'International Tables Vol C Tables 4.2.6.8 and 6.1.1.4'
N N 0.0311 0.0180 'International Tables Vol C Tables 4.2.6.8 and 6.1.1.4'
O O 0.0492 0.0322 'International Tables Vol C Tables 4.2.6.8 and 6.1.1.4'
Si Si 0.2541 0.3302 'International Tables Vol C Tables 4.2.6.8 and 6.1.1.4'
Ga Ga -1.2846 0.7763 'International Tables Vol C Tables 4.2.6.8 and 6.1.1.4'
Li Li 0.0008 0.0003 'International Tables Vol C Tables 4.2.6.8 and 6.1.1.4'

loop_
_geom_angle_atom_site_label_1
_geom_angle_atom_site_label_2
_geom_angle_atom_site_label_3
_geom_angle
_geom_angle_site_symmetry_1
_geom_angle_site_symmetry_3
_geom_angle_publ_flag
O1 Ga1 O2 48.67(7) . . ?
O1 Ga1 C1 112.56(9) . . ?
O2 Ga1 C1 111.52(9) . . ?
O1 Ga1 C2 118.32(8) . . ?
O2 Ga1 C2 116.69(9) . . ?
C1 Ga1 C2 125.14(9) . . ?
Si11 C1 Si12 118.46(12) . . ?
Si11 C1 Ga1 112.94(12) . . ?
Si12 C1 Ga1 113.12(12) . . ?
Si11 C1 H1 103.3 . . ?
Si12 C1 H1 103.3 . . ?
Ga1 C1 H1 103.3 . . ?
C1 Si11 C113 111.18(14) . . ?
C1 Si11 C112 109.23(12) . . ?
C113 Si11 C112 109.75(14) . . ?
C1 Si11 C111 112.14(13) . . ?
C113 Si11 C111 108.23(14) . . ?
C112 Si11 C111 106.18(14) . . ?
Si11 C111 H11A 109.5 . . ?
Si11 C111 H11B 109.5 . . ?
H11A C111 H11B 109.5 . . ?
Si11 C111 H11C 109.5 . . ?
H11A C111 H11C 109.5 . . ?
H11B C111 H11C 109.5 . . ?
Si11 C112 H11D 109.5 . . ?
Si11 C112 H11E 109.5 . . ?
H11D C112 H11E 109.5 . . ?
Si11 C112 H11F 109.5 . . ?
H11D C112 H11F 109.5 . . ?
H11E C112 H11F 109.5 . . ?
Si11 C113 H11G 109.5 . . ?
Si11 C113 H11H 109.5 . . ?
H11G C113 H11H 109.5 . . ?
Si11 C113 H11I 109.5 . . ?
H11G C113 H11I 109.5 . . ?
H11H C113 H11I 109.5 . . ?
C122 Si12 C121 106.39(15) . . ?
C122 Si12 C1 112.22(13) . . ?
C121 Si12 C1 112.63(14) . . ?
C122 Si12 C123 109.63(16) . . ?
C121 Si12 C123 107.43(14) . . ?
C1 Si12 C123 108.42(12) . . ?
Si12 C121 H12A 109.5 . . ?
Si12 C121 H12B 109.5 . . ?
H12A C121 H12B 109.5 . . ?
Si12 C121 H12C 109.5 . . ?
H12A C121 H12C 109.5 . . ?
H12B C121 H12C 109.5 . . ?
Si12 C122 H12D 109.5 . . ?
Si12 C122 H12E 109.5 . . ?
H12D C122 H12E 109.5 . . ?
Si12 C122 H12F 109.5 . . ?
H12D C122 H12F 109.5 . . ?
H12E C122 H12F 109.5 . . ?
Si12 C123 H12G 109.5 . . ?
Si12 C123 H12H 109.5 . . ?
H12G C123 H12H 109.5 . . ?
Si12 C123 H12I 109.5 . . ?
H12G C123 H12I 109.5 . . ?
H12H C123 H12I 109.5 . . ?
Si22 C2 Si21 115.15(12) . . ?
Si22 C2 Ga1 115.11(11) . . ?
Si21 C2 Ga1 109.72(12) . . ?
Si22 C2 H2 105.3 . . ?
Si21 C2 H2 105.3 . . ?
Ga1 C2 H2 105.3 . . ?
C211 Si21 C213 108.72(14) . . ?
C211 Si21 C2 111.73(12) . . ?
C213 Si21 C2 111.12(12) . . ?
C211 Si21 C212 105.70(13) . . ?
C213 Si21 C212 108.28(13) . . ?
C2 Si21 C212 111.09(11) . . ?
Si21 C211 H21A 109.5 . . ?
Si21 C211 H21B 109.5 . . ?
H21A C211 H21B 109.5 . . ?
Si21 C211 H21C 109.5 . . ?
H21A C211 H21C 109.5 . . ?
H21B C211 H21C 109.5 . . ?
Si21 C212 H21D 109.5 . . ?
Si21 C212 H21E 109.5 . . ?
H21D C212 H21E 109.5 . . ?
Si21 C212 H21F 109.5 . . ?
H21D C212 H21F 109.5 . . ?
H21E C212 H21F 109.5 . . ?
Si21 C213 H21G 109.5 . . ?
Si21 C213 H21H 109.5 . . ?
H21G C213 H21H 109.5 . . ?
Si21 C213 H21I 109.5 . . ?
H21G C213 H21I 109.5 . . ?
H21H C213 H21I 109.5 . . ?
C222 Si22 C2 111.79(12) . . ?
C222 Si22 C221 108.75(14) . . ?
C2 Si22 C221 110.70(11) . . ?
C222 Si22 C223 104.69(12) . . ?
C2 Si22 C223 114.10(11) . . ?
C221 Si22 C223 106.45(13) . . ?
Si22 C221 H22A 109.5 . . ?
Si22 C221 H22B 109.5 . . ?
H22A C221 H22B 109.5 . . ?
Si22 C221 H22C 109.5 . . ?
H22A C221 H22C 109.5 . . ?
H22B C221 H22C 109.5 . . ?
Si22 C222 H22D 109.5 . . ?
Si22 C222 H22E 109.5 . . ?
H22D C222 H22E 109.5 . . ?
Si22 C222 H22F 109.5 . . ?
H22D C222 H22F 109.5 . . ?
H22E C222 H22F 109.5 . . ?
Si22 C223 H22G 109.5 . . ?
Si22 C223 H22H 109.5 . . ?
H22G C223 H22H 109.5 . . ?
Si22 C223 H22I 109.5 . . ?
H22G C223 H22I 109.5 . . ?
H22H C223 H22I 109.5 . . ?
O2 O1 Ga1 66.05(8) . . ?
O2 O1 Li1 64.83(13) . . ?
Ga1 O1 Li1 129.43(13) . . ?
O1 O2 Ga1 65.28(8) . . ?
O1 O2 Li1 69.36(13) . . ?
Ga1 O2 Li1 133.06(13) . . ?
N1 O3 Li1 120.69(15) . . ?
N1 O3 Li1 125.77(15) . 7_567 ?
Li1 O3 Li1 94.49(15) . 7_567 ?
N1 O3 Li1 122.37(15) . 8_657 ?
Li1 O3 Li1 92.76(15) . 8_657 ?
Li1 O3 Li1 92.33(15) 7_567 8_657 ?
O3 N1 C7 109.62(16) . . ?
O3 N1 C5 109.61(16) . . ?
C7 N1 C5 109.14(17) . . ?
O3 N1 C3 109.59(15) . . ?
C7 N1 C3 109.63(17) . . ?
C5 N1 C3 109.23(17) . . ?
N1 C3 C4 108.19(17) . . ?
N1 C3 H3A 110.1 . . ?
C4 C3 H3A 110.1 . . ?
N1 C3 H3B 110.1 . . ?
C4 C3 H3B 110.1 . . ?
H3A C3 H3B 108.4 . . ?
N2 C4 C3 111.65(19) . . ?
N2 C4 H4A 109.3 . . ?
C3 C4 H4A 109.3 . . ?
N2 C4 H4B 109.3 . . ?
C3 C4 H4B 109.3 . . ?
H4A C4 H4B 108.0 . . ?
N1 C5 C6 108.08(18) . . ?
N1 C5 H5A 110.1 . . ?
C6 C5 H5A 110.1 . . ?
N1 C5 H5B 110.1 . . ?
C6 C5 H5B 110.1 . . ?
H5A C5 H5B 108.4 . . ?
N2 C6 C5 111.66(18) . . ?
N2 C6 H6A 109.3 . . ?
C5 C6 H6A 109.3 . . ?
N2 C6 H6B 109.3 . . ?
C5 C6 H6B 109.3 . . ?
H6A C6 H6B 107.9 . . ?
N1 C7 C8 108.26(18) . . ?
N1 C7 H7A 110.0 . . ?
C8 C7 H7A 110.0 . . ?
N1 C7 H7B 110.0 . . ?
C8 C7 H7B 110.0 . . ?
H7A C7 H7B 108.4 . . ?
N2 C8 C7 111.76(19) . . ?
N2 C8 H8A 109.3 . . ?
C7 C8 H8A 109.3 . . ?
N2 C8 H8B 109.3 . . ?
C7 C8 H8B 109.3 . . ?
H8A C8 H8B 107.9 . . ?
C6 N2 C8 108.5(2) . . ?
C6 N2 C4 109.0(2) . . ?
C8 N2 C4 108.45(19) . . ?
O2 Li1 O3 128.08(19) . . ?
O2 Li1 O3 142.4(2) . 8_657 ?
O3 Li1 O3 87.08(15) . 8_657 ?
O2 Li1 O1 45.81(10) . . ?
O3 Li1 O1 119.42(19) . . ?
O3 Li1 O1 109.34(17) 8_657 . ?
O2 Li1 O3 105.93(18) . 7_567 ?
O3 Li1 O3 85.56(15) . 7_567 ?
O3 Li1 O3 87.47(15) 8_657 7_567 ?
O1 Li1 O3 149.6(2) . 7_567 ?
O2 Li1 Li1 134.37(16) . 2 ?
O3 Li1 Li1 88.24(11) . 2 ?
O3 Li1 Li1 44.61(10) 8_657 2 ?
O1 Li1 Li1 143.67(17) . 2 ?
O3 Li1 Li1 43.07(10) 7_567 2 ?
O2 Li1 Li1 125.82(19) . 7_567 ?
O3 Li1 Li1 42.76(12) . 7_567 ?
O3 Li1 Li1 87.94(11) 8_657 7_567 ?
O1 Li1 Li1 156.0(2) . 7_567 ?
O3 Li1 Li1 42.85(7) 7_567 7_567 ?
Li1 Li1 Li1 60.12(7) 2 7_567 ?
O2 Li1 Li1 165.4(2) . 8_657 ?
O3 Li1 Li1 44.38(13) . 8_657 ?
O3 Li1 Li1 42.75(8) 8_657 8_657 ?
O1 Li1 Li1 122.76(19) . 8_657 ?
O3 Li1 Li1 86.91(10) 7_567 8_657 ?
Li1 Li1 Li1 60.12(7) 2 8_657 ?
Li1 Li1 Li1 59.76(14) 7_567 8_657 ?

loop_
_geom_bond_atom_site_label_1
_geom_bond_atom_site_label_2
_geom_bond_distance
_geom_bond_site_symmetry_2
_geom_bond_publ_flag
Ga1 O1 1.9055(16) . ?
Ga1 O2 1.9171(15) . ?
Ga1 C1 1.983(2) . ?
Ga1 C2 1.991(2) . ?
C1 Si11 1.867(2) . ?
C1 Si12 1.871(3) . ?
C1 H1 0.9600 . ?
Si11 C113 1.873(3) . ?
Si11 C112 1.876(3) . ?
Si11 C111 1.887(3) . ?
C111 H11A 0.9599 . ?
C111 H11B 0.9599 . ?
C111 H11C 0.9599 . ?
C112 H11D 0.9599 . ?
C112 H11E 0.9599 . ?
C112 H11F 0.9599 . ?
C113 H11G 0.9599 . ?
C113 H11H 0.9599 . ?
C113 H11I 0.9599 . ?
Si12 C122 1.856(3) . ?
Si12 C121 1.869(3) . ?
Si12 C123 1.873(3) . ?
C121 H12A 0.9599 . ?
C121 H12B 0.9599 . ?
C121 H12C 0.9599 . ?
C122 H12D 0.9599 . ?
C122 H12E 0.9599 . ?
C122 H12F 0.9599 . ?
C123 H12G 0.9599 . ?
C123 H12H 0.9599 . ?
C123 H12I 0.9599 . ?
C2 Si22 1.871(2) . ?
C2 Si21 1.878(3) . ?
C2 H2 0.9600 . ?
Si21 C211 1.869(3) . ?
Si21 C213 1.873(3) . ?
Si21 C212 1.878(3) . ?
C211 H21A 0.9599 . ?
C211 H21B 0.9599 . ?
C211 H21C 0.9599 . ?
C212 H21D 0.9599 . ?
C212 H21E 0.9599 . ?
C212 H21F 0.9599 . ?
C213 H21G 0.9599 . ?
C213 H21H 0.9599 . ?
C213 H21I 0.9599 . ?
Si22 C222 1.865(3) . ?
Si22 C221 1.876(3) . ?
Si22 C223 1.878(3) . ?
C221 H22A 0.9599 . ?
C221 H22B 0.9599 . ?
C221 H22C 0.9599 . ?
C222 H22D 0.9599 . ?
C222 H22E 0.9599 . ?
C222 H22F 0.9599 . ?
C223 H22G 0.9599 . ?
C223 H22H 0.9599 . ?
C223 H22I 0.9599 . ?
O1 O2 1.575(2) . ?
O1 Li1 2.056(4) . ?
O2 Li1 1.988(4) . ?
O3 N1 1.394(2) . ?
O3 Li1 2.035(4) . ?
O3 Li1 2.035(4) 7_567 ?
O3 Li1 2.093(4) 8_657 ?
N1 C7 1.500(3) . ?
N1 C5 1.502(3) . ?
N1 C3 1.502(3) . ?
C3 C4 1.553(3) . ?
C3 H3A 0.9600 . ?
C3 H3B 0.9600 . ?
C4 N2 1.468(3) . ?
C4 H4A 0.9600 . ?
C4 H4B 0.9600 . ?
C5 C6 1.557(3) . ?
C5 H5A 0.9600 . ?
C5 H5B 0.9600 . ?
C6 N2 1.465(3) . ?
C6 H6A 0.9600 . ?
C6 H6B 0.9600 . ?
C7 C8 1.550(3) . ?
C7 H7A 0.9600 . ?
C7 H7B 0.9600 . ?
C8 N2 1.467(3) . ?
C8 H8A 0.9600 . ?
C8 H8B 0.9600 . ?
Li1 O3 2.035(4) 8_657 ?
Li1 O3 2.093(4) 7_567 ?
Li1 Li1 2.978(7) 2 ?
Li1 Li1 2.988(6) 7_567 ?
Li1 Li1 2.988(6) 8_657 ?

loop_
_geom_torsion_atom_site_label_1
_geom_torsion_atom_site_label_2
_geom_torsion_atom_site_label_3
_geom_torsion_atom_site_label_4
_geom_torsion
_geom_torsion_site_symmetry_1
_geom_torsion_site_symmetry_2
_geom_torsion_site_symmetry_3
_geom_torsion_site_symmetry_4
_geom_torsion_publ_flag
O1 Ga1 C1 Si11 87.10(13) . . . . ?
O2 Ga1 C1 Si11 139.87(10) . . . . ?
C2 Ga1 C1 Si11 -69.91(16) . . . . ?
O1 Ga1 C1 Si12 -134.89(10) . . . . ?
O2 Ga1 C1 Si12 -82.11(13) . . . . ?
C2 Ga1 C1 Si12 68.11(16) . . . . ?
Si12 C1 Si11 C113 -54.45(18) . . . . ?
Ga1 C1 Si11 C113 81.14(16) . . . . ?
Si12 C1 Si11 C112 -175.72(14) . . . . ?
Ga1 C1 Si11 C112 -40.12(16) . . . . ?
Si12 C1 Si11 C111 66.87(18) . . . . ?
Ga1 C1 Si11 C111 -157.54(14) . . . . ?
Si11 C1 Si12 C122 76.76(17) . . . . ?
Ga1 C1 Si12 C122 -58.76(17) . . . . ?
Si11 C1 Si12 C121 -43.27(19) . . . . ?
Ga1 C1 Si12 C121 -178.79(13) . . . . ?
Si11 C1 Si12 C123 -162.01(15) . . . . ?
Ga1 C1 Si12 C123 62.47(16) . . . . ?
O1 Ga1 C2 Si22 -50.30(15) . . . . ?
O2 Ga1 C2 Si22 -105.63(13) . . . . ?
C1 Ga1 C2 Si22 105.51(14) . . . . ?
O1 Ga1 C2 Si21 81.51(12) . . . . ?
O2 Ga1 C2 Si21 26.18(14) . . . . ?
C1 Ga1 C2 Si21 -122.68(12) . . . . ?
Si22 C2 Si21 C211 -67.86(16) . . . . ?
Ga1 C2 Si21 C211 160.34(13) . . . . ?
Si22 C2 Si21 C213 53.75(16) . . . . ?
Ga1 C2 Si21 C213 -78.04(14) . . . . ?
Si22 C2 Si21 C212 174.37(13) . . . . ?
Ga1 C2 Si21 C212 42.58(15) . . . . ?
Si21 C2 Si22 C222 150.14(13) . . . . ?
Ga1 C2 Si22 C222 -80.68(15) . . . . ?
Si21 C2 Si22 C221 -88.46(15) . . . . ?
Ga1 C2 Si22 C221 40.73(17) . . . . ?
Si21 C2 Si22 C223 31.58(17) . . . . ?
Ga1 C2 Si22 C223 160.77(13) . . . . ?
C1 Ga1 O1 O2 99.41(11) . . . . ?
C2 Ga1 O1 O2 -101.86(12) . . . . ?
O2 Ga1 O1 Li1 -14.60(16) . . . . ?
C1 Ga1 O1 Li1 84.81(19) . . . . ?
C2 Ga1 O1 Li1 -116.47(18) . . . . ?
Li1 O1 O2 Ga1 167.57(14) . . . . ?
Ga1 O1 O2 Li1 -167.57(14) . . . . ?
C1 Ga1 O2 O1 -101.68(11) . . . . ?
C2 Ga1 O2 O1 105.36(11) . . . . ?
O1 Ga1 O2 Li1 16.00(18) . . . . ?
C1 Ga1 O2 Li1 -85.7(2) . . . . ?
C2 Ga1 O2 Li1 121.35(19) . . . . ?
Li1 O3 N1 C7 -177.38(17) . . . . ?
Li1 O3 N1 C7 60.0(2) 7_567 . . . ?
Li1 O3 N1 C7 -61.1(2) 8_657 . . . ?
Li1 O3 N1 C5 62.9(2) . . . . ?
Li1 O3 N1 C5 -59.8(2) 7_567 . . . ?
Li1 O3 N1 C5 179.12(17) 8_657 . . . ?
Li1 O3 N1 C3 -57.0(2) . . . . ?
Li1 O3 N1 C3 -179.68(18) 7_567 . . . ?
Li1 O3 N1 C3 59.3(2) 8_657 . . . ?
O3 N1 C3 C4 -178.74(17) . . . . ?
C7 N1 C3 C4 -58.4(2) . . . . ?
C5 N1 C3 C4 61.2(2) . . . . ?
N1 C3 C4 N2 -2.1(3) . . . . ?
O3 N1 C5 C6 -179.35(17) . . . . ?
C7 N1 C5 C6 60.6(2) . . . . ?
C3 N1 C5 C6 -59.3(2) . . . . ?
N1 C5 C6 N2 -1.2(3) . . . . ?
O3 N1 C7 C8 -179.36(17) . . . . ?
C5 N1 C7 C8 -59.3(2) . . . . ?
C3 N1 C7 C8 60.3(2) . . . . ?
N1 C7 C8 N2 -1.2(3) . . . . ?
C5 C6 N2 C8 -58.4(2) . . . . ?
C5 C6 N2 C4 59.5(3) . . . . ?
C7 C8 N2 C6 59.9(2) . . . . ?
C7 C8 N2 C4 -58.4(3) . . . . ?
C3 C4 N2 C6 -57.6(3) . . . . ?
C3 C4 N2 C8 60.3(3) . . . . ?
O1 O2 Li1 O3 96.2(2) . . . . ?
Ga1 O2 Li1 O3 80.7(3) . . . . ?
O1 O2 Li1 O3 -59.6(3) . . . 8_657 ?
Ga1 O2 Li1 O3 -75.1(4) . . . 8_657 ?
Ga1 O2 Li1 O1 -15.52(17) . . . . ?
O1 O2 Li1 O3 -166.79(19) . . . 7_567 ?
Ga1 O2 Li1 O3 177.69(11) . . . 7_567 ?
O1 O2 Li1 Li1 -128.4(3) . . . 2 ?
Ga1 O2 Li1 Li1 -143.9(2) . . . 2 ?
O1 O2 Li1 Li1 150.4(3) . . . 7_567 ?
Ga1 O2 Li1 Li1 134.93(16) . . . 7_567 ?
O1 O2 Li1 Li1 42.6(8) . . . 8_657 ?
Ga1 O2 Li1 Li1 27.1(10) . . . 8_657 ?
N1 O3 Li1 O2 -32.4(3) . . . . ?
Li1 O3 Li1 O2 104.4(3) 7_567 . . . ?
Li1 O3 Li1 O2 -163.1(3) 8_657 . . . ?
N1 O3 Li1 O3 133.12(17) . . . 8_657 ?
Li1 O3 Li1 O3 -90.124(11) 7_567 . . 8_657 ?
Li1 O3 Li1 O3 2.43(15) 8_657 . . 8_657 ?
N1 O3 Li1 O1 22.5(3) . . . . ?
Li1 O3 Li1 O1 159.3(2) 7_567 . . . ?
Li1 O3 Li1 O1 -108.2(3) 8_657 . . . ?
N1 O3 Li1 O3 -139.19(16) . . . 7_567 ?
Li1 O3 Li1 O3 -2.44(15) 7_567 . . 7_567 ?
Li1 O3 Li1 O3 90.115(10) 8_657 . . 7_567 ?
N1 O3 Li1 Li1 177.75(15) . . . 2 ?
Li1 O3 Li1 Li1 -45.49(11) 7_567 . . 2 ?
Li1 O3 Li1 Li1 47.06(10) 8_657 . . 2 ?
N1 O3 Li1 Li1 -136.75(17) . . . 7_567 ?
Li1 O3 Li1 Li1 92.55(16) 8_657 . . 7_567 ?
N1 O3 Li1 Li1 130.69(16) . . . 8_657 ?
Li1 O3 Li1 Li1 -92.55(16) 7_567 . . 8_657 ?
Ga1 O1 Li1 O2 14.75(16) . . . . ?
O2 O1 Li1 O3 -116.1(2) . . . . ?
Ga1 O1 Li1 O3 -101.3(2) . . . . ?
O2 O1 Li1 O3 146.1(2) . . . 8_657 ?
Ga1 O1 Li1 O3 160.88(12) . . . 8_657 ?
O2 O1 Li1 O3 25.7(4) . . . 7_567 ?
Ga1 O1 Li1 O3 40.5(5) . . . 7_567 ?
O2 O1 Li1 Li1 108.9(3) . . . 2 ?
Ga1 O1 Li1 Li1 123.7(3) . . . 2 ?
O2 O1 Li1 Li1 -79.8(5) . . . 7_567 ?
Ga1 O1 Li1 Li1 -65.0(6) . . . 7_567 ?
O2 O1 Li1 Li1 -168.3(3) . . . 8_657 ?
Ga1 O1 Li1 Li1 -153.52(14) . . . 8_657 ?
